data_4089228
loop_
_publ_author_name
'Chen, Daqing'
'Li, Kai'
'Guan, Xiangguo'
'Cheng, Gang'
'Yang, Chen'
'Che, Chi-Ming'

_publ_section_title
;
 Luminescent Iridium(III) Complexes Supported by a Tetradentate Trianionic
 Ligand Scaffold with Mixed O, N, and C Donor Atoms: Synthesis,
 Structures, Photophysical Properties, and Material Applications
;
_journal_issue 7
_journal_name_full Organometallics
_journal_page_first 1331
_journal_paper_doi 10.1021/acs.organomet.7b00038
_journal_volume 36
_journal_year 2017
_chemical_formula_moiety 'C57 H44 Ir N2 O2 P, 0.5(C6 H14)'
_chemical_formula_sum 'C60 H51 Ir N2 O2 P'
_chemical_formula_weight 1055.20
_space_group_crystal_system triclinic
_space_group_IT_number 2
_space_group_name_Hall '-P 1'
_space_group_name_H-M_alt 'P -1'
_atom_sites_solution_hydrogens geom
_atom_sites_solution_primary direct
_audit_creation_date 2017-01-17
_audit_creation_method
;
Olex2 1.2
(compiled 2017.01.04 svn.r3372 for OlexSys, GUI svn.r5292)
;
_cell_angle_alpha 69.434(4)
_cell_angle_beta 68.654(5)
_cell_angle_gamma 70.831(4)
_cell_formula_units_Z 4
_cell_length_a 16.8060(14)
_cell_length_b 16.8507(13)
_cell_length_c 19.0323(16)
_cell_measurement_reflns_used 254
_cell_measurement_temperature 100
_cell_measurement_theta_max 3.54
_cell_measurement_theta_min 66.73
_cell_volume 4574.2(7)
_computing_molecular_graphics 'Olex2 (Dolomanov et al., 2009)'
_computing_publication_material 'Olex2 (Dolomanov et al., 2009)'
_computing_structure_refinement 'ShelXL (Sheldrick, 2015)'
_computing_structure_solution 'ShelXS (Sheldrick, 2008)'
_diffrn_ambient_temperature 100.0
_diffrn_detector 'Bruker APEX2 area detector'
_diffrn_detector_area_resol_mean 7.9
_diffrn_detector_type 'CCD area detector'
_diffrn_measured_fraction_theta_full 0.902
_diffrn_measured_fraction_theta_max 0.902
_diffrn_measurement_device 'three-circle diffractometer'
_diffrn_measurement_device_type 'Bruker SMART APEX2 area detector'
_diffrn_measurement_method '\w and \f scans'
_diffrn_radiation_monochromator graphite
_diffrn_radiation_probe x-ray
_diffrn_radiation_type CuK\a
_diffrn_radiation_wavelength 1.54178
_diffrn_reflns_av_R_equivalents 0.0795
_diffrn_reflns_av_unetI/netI 0.0970
_diffrn_reflns_Laue_measured_fraction_full 0.902
_diffrn_reflns_Laue_measured_fraction_max 0.902
_diffrn_reflns_limit_h_max 19
_diffrn_reflns_limit_h_min -19
_diffrn_reflns_limit_k_max 19
_diffrn_reflns_limit_k_min -17
_diffrn_reflns_limit_l_max 22
_diffrn_reflns_limit_l_min -21
_diffrn_reflns_number 30549
_diffrn_reflns_point_group_measured_fraction_full 0.902
_diffrn_reflns_point_group_measured_fraction_max 0.902
_diffrn_reflns_theta_full 65.394
_diffrn_reflns_theta_max 65.394
_diffrn_reflns_theta_min 2.584
_diffrn_source 'microfocus sealed X-ray tube'
_diffrn_source_type 'Incoatec I\ms'
_exptl_absorpt_coefficient_mu 6.354
_exptl_absorpt_correction_T_max 0.7532
_exptl_absorpt_correction_T_min 0.4624
_exptl_absorpt_correction_type multi-scan
_exptl_absorpt_process_details
'SADABS-2008/1 (Bruker,2008) was used for absorption correction. wR2(int) was 0.2463 before and 0.0911 after correction. The Ratio of minimum to maximum transmission is 0.6139. The \l/2 correction factor is 0.0015.'
_exptl_crystal_colour 'clear dark brown'
_exptl_crystal_colour_lustre clear
_exptl_crystal_colour_modifier dark
_exptl_crystal_colour_primary brown
_exptl_crystal_density_diffrn 1.532
_exptl_crystal_description block
_exptl_crystal_F_000 2132
_exptl_crystal_size_max 0.02
_exptl_crystal_size_mid 0.02
_exptl_crystal_size_min 0.02
_refine_diff_density_max 2.480
_refine_diff_density_min -3.057
_refine_diff_density_rms 0.247
_refine_ls_extinction_method none
_refine_ls_goodness_of_fit_ref 1.049
_refine_ls_hydrogen_treatment constr
_refine_ls_matrix_type full
_refine_ls_number_parameters 1197
_refine_ls_number_reflns 14164
_refine_ls_number_restraints 30
_refine_ls_restrained_S_all 1.049
_refine_ls_R_factor_all 0.1063
_refine_ls_R_factor_gt 0.0855
_refine_ls_shift/su_max 0.001
_refine_ls_shift/su_mean 0.000
_refine_ls_structure_factor_coef Fsqd
_refine_ls_weighting_details 'w=1/[\s^2^(Fo^2^)+(0.1233P)^2^+100.0004P] where P=(Fo^2^+2Fc^2^)/3'
_refine_ls_weighting_scheme calc
_refine_ls_wR_factor_gt 0.2309
_refine_ls_wR_factor_ref 0.2449
_reflns_Friedel_coverage 0.000
_reflns_number_gt 10742
_reflns_number_total 14164
_reflns_threshold_expression 'I > 2\s(I)'
_cod_data_source_file om7b00038_si_002.cif
_cod_data_source_block dq19a_0m
_cod_database_code 4089228
_shelx_shelxl_version_number 2014/7
_shelx_space_group_comment
;
The symmetry employed for this shelxl refinement is uniquely defined
by the following loop, which should always be used as a source of
symmetry information in preference to the above space-group names.
They are only intended as comments.
;
_olex2_refinement_description
;
1. Fixed Uiso
 At 1.2 times of:
  All C(H) groups, All C(H,H) groups
 At 1.5 times of:
  All C(H,H,H) groups
2. Uiso/Uaniso restraints and constraints
Uanis(C69) \\sim Ueq: with sigma of 0.005 and sigma for terminal atoms of 0.01
Uanis(C73) \\sim Ueq: with sigma of 0.005 and sigma for terminal atoms of 0.01
Uanis(C31) \\sim Ueq: with sigma of 0.005 and sigma for terminal atoms of 0.01
Uanis(C54) \\sim Ueq: with sigma of 0.005 and sigma for terminal atoms of 0.01
Uanis(C53) \\sim Ueq: with sigma of 0.005 and sigma for terminal atoms of 0.01
3.a Secondary CH2 refined with riding coordinates:
 C116(H11A,H11B), C117(H11C,H11D), C118(H11H,H11I), C119(H11J,H11K)
3.b Aromatic/amide H refined with riding coordinates:
 C10(H10), C61(H61), C50(H50), C47(H47), C3(H3), C59(H59), C53(H53), C62(H62),
 C15(H15), C4(H4), C13(H13), C51(H51), C57(H57), C49(H49), C60(H60), C8(H8),
 C54(H54), C48(H48), C14(H14), C5(H5), C2(H2), C55(H55), C72(H72), C41(H41),
 C109(H109), C97(H97), C65(H65), C100(H100), C84(H84), C98(H98), C76(H76),
 C20(H20), C70(H70), C94(H94), C79(H79), C77(H77), C107(H107), C111(H111),
 C99(H99), C37(H37), C105(H105), C71(H71), C39(H39), C85(H85), C38(H38),
 C101(H101), C19(H19), C83(H83), C104(H104), C114(H114), C45(H45), C106(H106),
 C21(H21), C67(H67), C30(H30), C56(H56), C108(H108), C22(H22), C113(H113),
 C44(H44), C81(H81), C42(H42), C112(H112), C78(H78), C25(H25), C95(H95),
 C27(H27), C26(H26), C96(H96), C43(H43)
3.c Idealised Me refined as rotating group:
 C89(H89A,H89B,H89C), C32(H32A,H32B,H32C), C33(H33A,H33B,H33C), C29(H29A,H29B,
 H29C), C87(H87A,H87B,H87C), C115(H11E,H11F,H11G), C120(H12A,H12B,H12C),
 C90(H90A,H90B,H90C)
;
_olex2_submission_special_instructions 'No special instructions were received'

loop_
_space_group_symop_operation_xyz
'x, y, z'
'-x, -y, -z'

loop_
_atom_site_label
_atom_site_type_symbol
_atom_site_fract_x
_atom_site_fract_y
_atom_site_fract_z
_atom_site_U_iso_or_equiv
_atom_site_adp_type
_atom_site_occupancy
_atom_site_site_symmetry_order
_atom_site_calc_flag
_atom_site_refinement_flags_posn
_atom_site_refinement_flags_adp
Ir1 Ir 0.26390(3) 0.22688(3) 0.79296(3) 0.01989(18) Uani 1 1 d . .
C17 C 0.2118(8) 0.1623(8) 0.7596(7) 0.016(2) Uani 1 1 d . .
C10 C 0.2883(10) -0.0382(9) 0.9076(8) 0.028(3) Uani 1 1 d . .
H10 H 0.2829 -0.0861 0.8958 0.034 Uiso 1 1 calc R .
C61 C 1.2123(9) -0.0357(10) 0.2432(9) 0.031(3) Uani 1 1 d . .
H61 H 1.2736 -0.0581 0.2246 0.038 Uiso 1 1 calc R .
C50 C 0.6262(10) 0.2804(11) 0.6447(8) 0.033(3) Uani 1 1 d . .
H50 H 0.6883 0.2601 0.6300 0.040 Uiso 1 1 calc R .
C47 C 0.4423(10) 0.3426(9) 0.6872(8) 0.028(3) Uani 1 1 d . .
H47 H 0.3805 0.3641 0.7014 0.034 Uiso 1 1 calc R .
C52 C 0.4244(9) 0.1574(9) 0.6232(8) 0.024(3) Uani 1 1 d . .
C11 C 0.2654(9) 0.0451(8) 0.8615(7) 0.021(3) Uani 1 1 d . .
C1 C 0.3099(8) 0.2607(8) 0.9150(8) 0.022(3) Uani 1 1 d . .
C3 C 0.2956(10) 0.3087(11) 1.0282(10) 0.038(4) Uani 1 1 d . .
H3 H 0.3016 0.3503 1.0479 0.046 Uiso 1 1 calc R .
C16 C 0.1623(8) 0.1978(9) 0.7071(8) 0.025(3) Uani 1 1 d . .
C59 C 1.0637(10) -0.0544(10) 0.2951(9) 0.033(3) Uani 1 1 d . .
H59 H 1.0243 -0.0913 0.3121 0.039 Uiso 1 1 calc R .
C9 C 0.3187(10) -0.0531(9) 0.9705(9) 0.031(3) Uani 1 1 d . .
C53 C 0.5007(9) 0.1048(10) 0.5876(8) 0.030(3) Uani 1 1 d . U
H53 H 0.5455 0.0750 0.6132 0.036 Uiso 1 1 calc R .
C62 C 1.1800(9) 0.0504(9) 0.2454(8) 0.026(3) Uani 1 1 d . .
H62 H 1.2208 0.0858 0.2281 0.031 Uiso 1 1 calc R .
C15 C 0.1318(9) 0.1382(9) 0.6897(8) 0.027(3) Uani 1 1 d . .
H15 H 0.0995 0.1602 0.6524 0.032 Uiso 1 1 calc R .
C4 C 0.2706(10) 0.2335(9) 1.0790(9) 0.031(3) Uani 1 1 d . .
H4 H 0.2537 0.2255 1.1339 0.037 Uiso 1 1 calc R .
C13 C 0.1958(9) 0.0148(9) 0.7790(8) 0.026(3) Uani 1 1 d . .
H13 H 0.2073 -0.0461 0.8032 0.031 Uiso 1 1 calc R .
C7 C 0.2951(9) 0.1029(9) 0.9432(8) 0.024(3) Uani 1 1 d . .
C51 C 0.5712(9) 0.2221(10) 0.6662(8) 0.028(3) Uani 1 1 d . .
H51 H 0.5959 0.1624 0.6673 0.034 Uiso 1 1 calc R .
C57 C 0.3612(9) 0.2010(9) 0.5835(8) 0.025(3) Uani 1 1 d . .
H57 H 0.3094 0.2383 0.6065 0.031 Uiso 1 1 calc R .
C49 C 0.5891(11) 0.3665(11) 0.6453(9) 0.038(4) Uani 1 1 d . .
H49 H 0.6259 0.4054 0.6305 0.046 Uiso 1 1 calc R .
C60 C 1.1541(10) -0.0889(9) 0.2686(9) 0.030(3) Uani 1 1 d . .
H60 H 1.1753 -0.1484 0.2681 0.035 Uiso 1 1 calc R .
C8 C 0.3185(10) 0.0191(9) 0.9900(8) 0.029(3) Uani 1 1 d . .
H8 H 0.3343 0.0114 1.0355 0.035 Uiso 1 1 calc R .
C54 C 0.5118(10) 0.0956(11) 0.5135(9) 0.037(3) Uani 1 1 d . U
H54 H 0.5637 0.0592 0.4894 0.044 Uiso 1 1 calc R .
C48 C 0.4994(9) 0.3966(9) 0.6671(8) 0.028(3) Uani 1 1 d . .
H48 H 0.4756 0.4557 0.6686 0.034 Uiso 1 1 calc R .
C12 C 0.2274(8) 0.0717(8) 0.7972(7) 0.019(3) Uani 1 1 d . .
C14 C 0.1484(9) 0.0501(8) 0.7257(8) 0.022(3) Uani 1 1 d . .
H14 H 0.1263 0.0132 0.7132 0.027 Uiso 1 1 calc R .
C63 C 1.0888(10) 0.0893(10) 0.2721(8) 0.032(3) Uani 1 1 d . .
C58 C 1.0290(8) 0.0342(8) 0.2971(7) 0.021(3) Uani 1 1 d . .
C5 C 0.2705(10) 0.1704(9) 1.0487(8) 0.029(3) Uani 1 1 d . .
H5 H 0.2552 0.1179 1.0838 0.035 Uiso 1 1 calc R .
C2 C 0.3117(10) 0.3232(10) 0.9486(9) 0.032(3) Uani 1 1 d . .
H2 H 0.3245 0.3772 0.9149 0.038 Uiso 1 1 calc R .
C55 C 0.4467(10) 0.1398(11) 0.4760(10) 0.037(4) Uani 1 1 d . .
H55 H 0.4543 0.1341 0.4258 0.045 Uiso 1 1 calc R .
C72 C 0.7285(10) 0.4556(10) 0.2183(8) 0.032(3) Uani 1 1 d . .
H72 H 0.6731 0.4853 0.2088 0.038 Uiso 1 1 calc R .
Ir2 Ir 0.88115(3) 0.19327(3) 0.28261(3) 0.01996(18) Uani 1 1 d . .
P2 P 0.8196(2) 0.1895(2) 0.41679(19) 0.0213(7) Uani 1 1 d . .
P1 P 0.4087(2) 0.1788(2) 0.7156(2) 0.0234(7) Uani 1 1 d . .
N4 N 0.9258(8) 0.1778(7) 0.1153(7) 0.028(3) Uani 1 1 d . .
C41 C 0.4928(10) 0.0916(12) 0.8311(10) 0.044(4) Uani 1 1 d . .
H41 H 0.4811 0.1485 0.8366 0.053 Uiso 1 1 calc R .
C40 C 0.4692(10) 0.0810(10) 0.7716(10) 0.037(4) Uani 1 1 d . .
N2 N 0.0853(7) 0.3157(8) 0.8870(7) 0.027(3) Uani 1 1 d . .
O3 O 0.9422(6) 0.0606(6) 0.3206(5) 0.026(2) Uani 1 1 d . .
C36 C -0.0535(10) 0.4192(10) 0.8820(9) 0.033(3) Uani 1 1 d . .
O4 O 0.7668(6) 0.1661(6) 0.2963(5) 0.027(2) Uani 1 1 d . .
C109 C 0.9701(9) 0.1228(10) 0.4623(7) 0.027(3) Uani 1 1 d . .
H109 H 0.9727 0.0753 0.4450 0.032 Uiso 1 1 calc R .
C97 C 0.7202(9) 0.3604(9) 0.4200(8) 0.028(3) Uani 1 1 d . .
H97 H 0.7743 0.3777 0.4004 0.033 Uiso 1 1 calc R .
C65 C 1.1259(9) 0.2099(9) 0.2901(8) 0.025(3) Uani 1 1 d . .
H65 H 1.1795 0.1716 0.2981 0.030 Uiso 1 1 calc R .
C89 C 0.7848(11) 0.2627(12) 0.0472(10) 0.042(4) Uani 1 1 d . .
H89A H 0.7967 0.3174 0.0434 0.063 Uiso 1 1 calc GR .
H89B H 0.7646 0.2319 0.1024 0.063 Uiso 1 1 calc GR .
H89C H 0.7393 0.2752 0.0216 0.063 Uiso 1 1 calc GR .
C100 C 0.5607(9) 0.3146(9) 0.4720(8) 0.027(3) Uani 1 1 d . .
H100 H 0.5060 0.2992 0.4882 0.033 Uiso 1 1 calc R .
C84 C 1.3198(11) 0.3213(10) 0.3055(9) 0.037(3) Uani 1 1 d . .
H84 H 1.3815 0.3023 0.2858 0.044 Uiso 1 1 calc R .
C98 C 0.6412(10) 0.4221(9) 0.4325(9) 0.030(3) Uani 1 1 d . .
H98 H 0.6420 0.4813 0.4223 0.036 Uiso 1 1 calc R .
C74 C 0.8350(8) 0.3196(8) 0.2527(7) 0.019(3) Uani 1 1 d . .
O1 O 0.3251(6) 0.2825(6) 0.8382(5) 0.025(2) Uani 1 1 d . .
O2 O 0.2507(6) 0.3328(5) 0.7009(5) 0.0221(19) Uani 1 1 d . .
N3 N 0.9871(7) 0.2308(7) 0.2730(6) 0.021(2) Uani 1 1 d . .
C76 C 0.6237(10) 0.3574(10) 0.1997(9) 0.033(3) Uani 1 1 d . .
H76 H 0.6174 0.4181 0.1758 0.039 Uiso 1 1 calc R .
C102 C 0.7199(8) 0.2741(9) 0.4359(7) 0.023(3) Uani 1 1 d . .
C75 C 0.6946(9) 0.3134(10) 0.2341(8) 0.028(3) Uani 1 1 d . .
C82 C 1.1723(9) 0.3233(8) 0.3119(8) 0.025(3) Uani 1 1 d . .
C80 C 0.7048(8) 0.2220(8) 0.2653(8) 0.021(3) Uani 1 1 d . .
C73 C 0.7542(8) 0.3641(8) 0.2336(7) 0.019(3) Uani 1 1 d . U
C20 C 0.0518(10) 0.4176(10) 0.5911(9) 0.034(3) Uani 1 1 d . .
H20 H 0.0045 0.4394 0.5684 0.041 Uiso 1 1 calc R .
C70 C 0.8631(9) 0.4608(9) 0.2329(7) 0.023(3) Uani 1 1 d . .
H70 H 0.9002 0.4936 0.2319 0.028 Uiso 1 1 calc R .
C69 C 0.8891(8) 0.3699(8) 0.2504(7) 0.017(2) Uani 1 1 d . U
C94 C 0.8812(13) 0.1917(12) -0.0645(10) 0.045(4) Uani 1 1 d . .
H94 H 0.8362 0.2174 -0.0901 0.054 Uiso 1 1 calc R .
C79 C 0.6415(10) 0.1831(11) 0.2656(9) 0.037(4) Uani 1 1 d . .
H79 H 0.6465 0.1224 0.2892 0.044 Uiso 1 1 calc R .
C77 C 0.5646(11) 0.3194(11) 0.1983(10) 0.041(4) Uani 1 1 d . .
H77 H 0.5189 0.3527 0.1745 0.050 Uiso 1 1 calc R .
C107 C 0.7278(9) -0.0014(9) 0.6075(8) 0.028(3) Uani 1 1 d . .
H107 H 0.7106 -0.0122 0.6628 0.033 Uiso 1 1 calc R .
C6 C 0.2925(9) 0.1805(9) 0.9672(9) 0.028(3) Uani 1 1 d . .
C103 C 0.7848(9) 0.0889(8) 0.4785(9) 0.025(3) Uani 1 1 d . .
C23 C 0.1879(8) 0.3521(9) 0.6676(8) 0.026(3) Uani 1 1 d . .
C111 C 0.8949(11) 0.2620(9) 0.4867(9) 0.032(3) Uani 1 1 d . .
H111 H 0.8453 0.3098 0.4886 0.039 Uiso 1 1 calc R .
C18 C 0.1410(9) 0.2945(9) 0.6683(8) 0.024(3) Uani 1 1 d . .
C99 C 0.5619(10) 0.3988(10) 0.4595(8) 0.031(3) Uani 1 1 d . .
H99 H 0.5085 0.4412 0.4693 0.038 Uiso 1 1 calc R .
C37 C -0.1260(10) 0.4763(10) 0.9177(9) 0.036(3) Uani 1 1 d . .
H37 H -0.1685 0.5117 0.8907 0.044 Uiso 1 1 calc R .
C64 C 1.0669(9) 0.1782(9) 0.2776(7) 0.023(3) Uani 1 1 d . .
C105 C 0.7393(9) -0.0403(9) 0.4941(9) 0.028(3) Uani 1 1 d . .
H105 H 0.7314 -0.0788 0.4722 0.033 Uiso 1 1 calc R .
C71 C 0.7830(10) 0.5030(10) 0.2171(8) 0.031(3) Uani 1 1 d . .
H71 H 0.7653 0.5647 0.2054 0.037 Uiso 1 1 calc R .
C34 C -0.0013(9) 0.3734(8) 0.9992(8) 0.026(3) Uani 1 1 d . .
C68 C 0.9721(9) 0.3196(9) 0.2651(8) 0.025(3) Uani 1 1 d . .
C31 C 0.1476(8) 0.2781(8) 0.8558(7) 0.017(2) Uani 1 1 d . U
C39 C -0.0768(10) 0.4313(10) 1.0313(9) 0.033(3) Uani 1 1 d . .
H39 H -0.0867 0.4356 1.0824 0.039 Uiso 1 1 calc R .
N1 N 0.2746(7) 0.1158(7) 0.8778(6) 0.021(2) Uani 1 1 d . .
C85 C 1.1991(12) 0.3998(13) 0.3864(11) 0.048(4) Uani 1 1 d . .
H85 H 1.1771 0.4331 0.4235 0.057 Uiso 1 1 calc R .
C38 C -0.1368(11) 0.4821(11) 0.9902(10) 0.042(4) Uani 1 1 d . .
H38 H -0.1865 0.5217 1.0129 0.050 Uiso 1 1 calc R .
C101 C 0.6377(10) 0.2512(9) 0.4616(8) 0.030(3) Uani 1 1 d . .
H101 H 0.6357 0.1924 0.4715 0.036 Uiso 1 1 calc R .
C35 C 0.0078(9) 0.3703(8) 0.9238(8) 0.026(3) Uani 1 1 d . .
C19 C 0.0732(9) 0.3298(10) 0.6311(8) 0.029(3) Uani 1 1 d . .
H19 H 0.0405 0.2919 0.6335 0.035 Uiso 1 1 calc R .
C46 C 0.4808(9) 0.2540(9) 0.6855(8) 0.027(3) Uani 1 1 d . .
C83 C 1.2618(10) 0.2960(10) 0.2831(9) 0.034(3) Uani 1 1 d . .
H83 H 1.2848 0.2600 0.2482 0.040 Uiso 1 1 calc R .
C104 C 0.7729(9) 0.0324(10) 0.4446(9) 0.032(3) Uani 1 1 d . .
H104 H 0.7875 0.0437 0.3894 0.038 Uiso 1 1 calc R .
C114 C 1.0370(9) 0.1204(11) 0.4875(8) 0.031(3) Uani 1 1 d . .
H114 H 1.0841 0.0703 0.4910 0.038 Uiso 1 1 calc R .
C88 C 0.9152(8) 0.1866(8) 0.1742(7) 0.019(3) Uani 1 1 d . .
C45 C 0.4855(11) -0.0035(10) 0.7660(12) 0.047(4) Uani 1 1 d . .
H45 H 0.4682 -0.0133 0.7281 0.056 Uiso 1 1 calc R .
C66 C 1.1084(9) 0.2970(9) 0.2912(7) 0.025(3) Uani 1 1 d . .
C106 C 0.7179(9) -0.0563(9) 0.5732(9) 0.030(3) Uani 1 1 d . .
H106 H 0.6956 -0.1062 0.6056 0.036 Uiso 1 1 calc R .
C21 C 0.1016(10) 0.4720(9) 0.5855(9) 0.029(3) Uani 1 1 d . .
H21 H 0.0903 0.5313 0.5567 0.035 Uiso 1 1 calc R .
C110 C 0.8972(9) 0.1935(9) 0.4613(8) 0.027(3) Uani 1 1 d . .
C32 C -0.0396(10) 0.4089(9) 0.8031(9) 0.033(3) Uani 1 1 d . .
H32A H -0.0420 0.3497 0.8084 0.049 Uiso 1 1 calc GR .
H32B H 0.0180 0.4192 0.7691 0.049 Uiso 1 1 calc GR .
H32C H -0.0856 0.4510 0.7801 0.049 Uiso 1 1 calc GR .
C86 C 1.2856(12) 0.3741(11) 0.3565(11) 0.043(4) Uani 1 1 d . .
C67 C 1.0321(9) 0.3519(9) 0.2763(8) 0.024(3) Uani 1 1 d . .
H67 H 1.0200 0.4119 0.2736 0.029 Uiso 1 1 calc R .
C30 C 0.4027(12) -0.2071(10) 0.9759(9) 0.040(4) Uani 1 1 d . .
H30 H 0.4048 -0.1974 0.9231 0.048 Uiso 1 1 calc R .
C56 C 0.3717(9) 0.1914(10) 0.5109(9) 0.031(3) Uani 1 1 d . .
H56 H 0.3268 0.2208 0.4855 0.038 Uiso 1 1 calc R .
C108 C 0.7634(9) 0.0701(8) 0.5596(8) 0.023(3) Uani 1 1 d . .
H108 H 0.7731 0.1065 0.5826 0.028 Uiso 1 1 calc R .
C24 C 0.3565(11) -0.1419(10) 1.0149(9) 0.034(3) Uani 1 1 d . .
C22 C 0.1673(9) 0.4399(9) 0.6218(8) 0.027(3) Uani 1 1 d . .
H22 H 0.2011 0.4783 0.6161 0.032 Uiso 1 1 calc R .
C113 C 1.0355(11) 0.1934(10) 0.5083(9) 0.038(4) Uani 1 1 d . .
H113 H 1.0843 0.1949 0.5215 0.045 Uiso 1 1 calc R .
C44 C 0.5262(12) -0.0719(11) 0.8147(13) 0.059(6) Uani 1 1 d . .
H44 H 0.5385 -0.1290 0.8094 0.071 Uiso 1 1 calc R .
C81 C 1.1396(11) 0.3779(11) 0.3630(10) 0.040(4) Uani 1 1 d . .
H81 H 1.0781 0.3997 0.3815 0.048 Uiso 1 1 calc R .
C33 C 0.0676(10) 0.3213(10) 1.0400(9) 0.034(3) Uani 1 1 d . .
H33A H 0.1229 0.3393 1.0096 0.051 Uiso 1 1 calc GR .
H33B H 0.0762 0.2593 1.0451 0.051 Uiso 1 1 calc GR .
H33C H 0.0492 0.3309 1.0921 0.051 Uiso 1 1 calc GR .
C42 C 0.5321(12) 0.0222(12) 0.8814(12) 0.054(5) Uani 1 1 d . .
H42 H 0.5466 0.0307 0.9217 0.064 Uiso 1 1 calc R .
C112 C 0.9655(13) 0.2606(11) 0.5094(10) 0.046(4) Uani 1 1 d . .
H112 H 0.9638 0.3082 0.5261 0.055 Uiso 1 1 calc R .
C28 C 0.4442(15) -0.3034(13) 1.0938(12) 0.059(5) Uani 1 1 d . .
C78 C 0.5727(10) 0.2297(12) 0.2329(10) 0.042(4) Uani 1 1 d . .
H78 H 0.5318 0.2013 0.2339 0.050 Uiso 1 1 calc R .
C25 C 0.3502(13) -0.1606(10) 1.0937(9) 0.043(4) Uani 1 1 d . .
H25 H 0.3145 -0.1186 1.1219 0.051 Uiso 1 1 calc R .
C95 C 0.9578(15) 0.1410(15) -0.0983(10) 0.061(6) Uani 1 1 d . .
H95 H 0.9663 0.1341 -0.1482 0.073 Uiso 1 1 calc R .
C29 C 0.4914(18) -0.3907(15) 1.1374(15) 0.083(8) Uani 1 1 d . .
H29A H 0.5139 -0.3811 1.1738 0.124 Uiso 1 1 calc GR .
H29B H 0.5403 -0.4183 1.0997 0.124 Uiso 1 1 calc GR .
H29C H 0.4502 -0.4287 1.1666 0.124 Uiso 1 1 calc GR .
C87 C 1.3520(15) 0.4012(14) 0.3777(14) 0.066(6) Uani 1 1 d . .
H87A H 1.3300 0.4019 0.4328 0.099 Uiso 1 1 calc GR .
H87B H 1.3591 0.4594 0.3447 0.099 Uiso 1 1 calc GR .
H87C H 1.4088 0.3593 0.3689 0.099 Uiso 1 1 calc GR .
C27 C 0.4463(15) -0.2878(13) 1.0166(12) 0.061(5) Uani 1 1 d . .
H27 H 0.4778 -0.3324 0.9904 0.073 Uiso 1 1 calc R .
C116 C 0.1997(18) 0.6645(15) 0.2449(13) 0.074(6) Uani 1 1 d . .
H11A H 0.1450 0.6836 0.2288 0.089 Uiso 1 1 calc R .
H11B H 0.2332 0.7104 0.2161 0.089 Uiso 1 1 calc R .
C26 C 0.3946(15) -0.2387(13) 1.1315(11) 0.058(5) Uani 1 1 d . .
H26 H 0.3912 -0.2485 1.1847 0.070 Uiso 1 1 calc R .
C96 C 1.0224(14) 0.0999(14) -0.0616(11) 0.057(6) Uani 1 1 d . .
H96 H 1.0742 0.0628 -0.0849 0.068 Uiso 1 1 calc R .
C43 C 0.5501(12) -0.0596(14) 0.8719(13) 0.061(6) Uani 1 1 d . .
H43 H 0.5791 -0.1082 0.9049 0.073 Uiso 1 1 calc R .
C117 C 0.2522(14) 0.5830(16) 0.2232(14) 0.069(6) Uani 1 1 d . .
H11C H 0.2183 0.5374 0.2527 0.083 Uiso 1 1 calc R .
H11D H 0.3062 0.5642 0.2400 0.083 Uiso 1 1 calc R .
C115 C 0.1756(18) 0.654(2) 0.3338(14) 0.091(9) Uani 1 1 d . .
H11E H 0.2287 0.6457 0.3483 0.137 Uiso 1 1 calc GR .
H11F H 0.1495 0.6037 0.3628 0.137 Uiso 1 1 calc GR .
H11G H 0.1333 0.7068 0.3466 0.137 Uiso 1 1 calc GR .
C93 C 0.8679(11) 0.2064(10) 0.0074(8) 0.035(4) Uani 1 1 d . .
C118 C 0.2783(14) 0.5878(15) 0.1373(14) 0.066(6) Uani 1 1 d . .
H11H H 0.3087 0.6360 0.1075 0.079 Uiso 1 1 calc R .
H11I H 0.2242 0.6027 0.1212 0.079 Uiso 1 1 calc R .
C119 C 0.3379(16) 0.5044(17) 0.1144(15) 0.076(7) Uani 1 1 d . .
H11J H 0.3907 0.4873 0.1327 0.092 Uiso 1 1 calc R .
H11K H 0.3063 0.4569 0.1410 0.092 Uiso 1 1 calc R .
C120 C 0.3665(18) 0.5155(19) 0.0260(16) 0.089(8) Uani 1 1 d . .
H12A H 0.4034 0.5580 -0.0003 0.134 Uiso 1 1 calc GR .
H12B H 0.3145 0.5363 0.0068 0.134 Uiso 1 1 calc GR .
H12C H 0.3999 0.4594 0.0148 0.134 Uiso 1 1 calc GR .
C91 C 1.0125(10) 0.1122(11) 0.0092(9) 0.038(4) Uani 1 1 d . .
C92 C 0.9357(9) 0.1665(10) 0.0416(8) 0.028(3) Uani 1 1 d . .
C90 C 1.0825(11) 0.0662(12) 0.0516(11) 0.048(4) Uani 1 1 d . .
H90A H 1.1303 0.0284 0.0216 0.072 Uiso 1 1 calc GR .
H90B H 1.0571 0.0308 0.1035 0.072 Uiso 1 1 calc GR .
H90C H 1.1056 0.1094 0.0571 0.072 Uiso 1 1 calc GR .

loop_
_atom_site_aniso_label
_atom_site_aniso_U_11
_atom_site_aniso_U_22
_atom_site_aniso_U_33
_atom_site_aniso_U_23
_atom_site_aniso_U_13
_atom_site_aniso_U_12
Ir1 0.0280(3) 0.0130(3) 0.0249(3) -0.0073(2) -0.0114(2) -0.0057(2)
C17 0.027(6) 0.006(6) 0.014(5) 0.000(5) -0.011(5) 0.000(5)
C10 0.042(8) 0.020(7) 0.027(7) -0.008(6) -0.012(6) -0.007(6)
C61 0.025(7) 0.029(8) 0.044(8) -0.016(7) -0.015(6) 0.002(6)
C50 0.031(7) 0.043(10) 0.030(7) -0.013(7) -0.004(6) -0.015(7)
C47 0.038(8) 0.025(8) 0.027(7) -0.006(6) -0.015(6) -0.009(6)
C52 0.027(7) 0.021(7) 0.030(7) -0.013(6) -0.007(5) -0.007(6)
C11 0.031(7) 0.008(6) 0.026(7) -0.005(5) -0.002(5) -0.012(5)
C1 0.025(6) 0.011(6) 0.035(7) -0.007(5) -0.015(5) -0.003(5)
C3 0.042(8) 0.039(10) 0.048(9) -0.024(8) -0.022(7) -0.002(7)
C16 0.023(6) 0.025(8) 0.032(7) -0.014(6) -0.010(5) -0.003(6)
C59 0.034(8) 0.027(8) 0.044(8) -0.012(7) -0.015(6) -0.009(6)
C9 0.037(8) 0.018(7) 0.034(8) -0.004(6) -0.006(6) -0.007(6)
C53 0.033(5) 0.030(5) 0.037(5) -0.015(4) -0.012(4) -0.011(4)
C62 0.026(7) 0.024(7) 0.030(7) -0.009(6) -0.009(5) -0.005(6)
C15 0.024(6) 0.030(8) 0.037(8) -0.012(6) -0.014(6) -0.010(6)
C4 0.048(9) 0.017(7) 0.034(8) -0.009(6) -0.018(7) -0.008(6)
C13 0.032(7) 0.013(7) 0.035(7) -0.015(6) -0.002(6) -0.008(6)
C7 0.034(7) 0.012(7) 0.035(7) -0.006(6) -0.015(6) -0.011(6)
C51 0.032(7) 0.032(8) 0.028(7) -0.006(6) -0.009(6) -0.019(6)
C57 0.031(7) 0.025(7) 0.026(7) -0.009(6) -0.006(5) -0.012(6)
C49 0.051(9) 0.043(10) 0.029(8) -0.007(7) -0.011(7) -0.024(8)
C60 0.039(8) 0.009(7) 0.042(8) -0.009(6) -0.019(6) 0.004(6)
C8 0.046(8) 0.018(7) 0.029(7) -0.011(6) -0.016(6) -0.003(6)
C54 0.039(5) 0.035(5) 0.045(5) -0.020(4) -0.009(4) -0.011(4)
C48 0.036(8) 0.021(7) 0.034(7) -0.011(6) -0.013(6) -0.006(6)
C12 0.031(7) 0.016(7) 0.015(6) -0.007(5) -0.004(5) -0.012(5)
C14 0.032(7) 0.007(6) 0.029(7) -0.007(5) -0.012(5) 0.000(5)
C63 0.041(8) 0.036(9) 0.030(7) -0.010(6) -0.012(6) -0.019(7)
C58 0.028(7) 0.013(7) 0.023(6) -0.004(5) -0.011(5) -0.003(5)
C5 0.052(9) 0.017(7) 0.027(7) -0.004(6) -0.019(6) -0.010(6)
C2 0.041(8) 0.018(7) 0.046(9) -0.013(6) -0.016(7) -0.008(6)
C55 0.044(9) 0.037(9) 0.044(9) -0.016(7) -0.009(7) -0.023(7)
C72 0.036(8) 0.032(8) 0.026(7) -0.008(6) -0.011(6) -0.003(6)
Ir2 0.0266(3) 0.0128(3) 0.0268(3) -0.0089(2) -0.0112(2) -0.0042(2)
P2 0.0254(16) 0.0143(16) 0.0299(17) -0.0088(13) -0.0111(13) -0.0047(13)
P1 0.0304(17) 0.0159(17) 0.0311(17) -0.0069(14) -0.0150(14) -0.0065(14)
N4 0.031(6) 0.018(6) 0.038(7) -0.004(5) -0.010(5) -0.013(5)
C41 0.029(8) 0.045(10) 0.049(10) 0.005(8) -0.018(7) -0.006(7)
C40 0.027(7) 0.030(9) 0.050(9) 0.001(7) -0.014(7) -0.011(6)
N2 0.029(6) 0.026(6) 0.033(6) -0.014(5) -0.006(5) -0.010(5)
O3 0.038(5) 0.015(5) 0.026(5) -0.007(4) -0.008(4) -0.007(4)
C36 0.042(8) 0.023(8) 0.041(8) -0.005(6) -0.017(7) -0.012(7)
O4 0.027(5) 0.030(5) 0.035(5) -0.011(4) -0.013(4) -0.013(4)
C109 0.030(7) 0.036(8) 0.020(6) -0.013(6) -0.006(5) -0.009(6)
C97 0.034(7) 0.016(7) 0.036(8) -0.005(6) -0.013(6) -0.008(6)
C65 0.032(7) 0.019(7) 0.027(7) -0.011(6) -0.010(6) -0.002(6)
C89 0.049(9) 0.045(10) 0.044(9) -0.014(8) -0.024(8) -0.011(8)
C100 0.027(7) 0.022(8) 0.029(7) -0.003(6) -0.008(6) -0.005(6)
C84 0.041(8) 0.031(9) 0.042(9) -0.003(7) -0.020(7) -0.011(7)
C98 0.043(8) 0.012(7) 0.041(8) -0.005(6) -0.020(7) -0.005(6)
C74 0.029(6) 0.010(6) 0.016(6) -0.006(5) -0.012(5) 0.006(5)
O1 0.033(5) 0.024(5) 0.023(5) -0.009(4) -0.002(4) -0.015(4)
O2 0.038(5) 0.007(4) 0.024(4) 0.000(4) -0.015(4) -0.005(4)
N3 0.027(5) 0.023(6) 0.026(6) -0.016(5) -0.009(4) -0.009(5)
C76 0.036(8) 0.026(8) 0.039(8) -0.006(7) -0.014(6) -0.010(6)
C102 0.026(6) 0.020(7) 0.022(6) 0.002(5) -0.010(5) -0.011(5)
C75 0.032(7) 0.029(8) 0.033(7) -0.015(6) -0.008(6) -0.016(6)
C82 0.033(7) 0.012(7) 0.037(8) -0.006(6) -0.017(6) -0.007(6)
C80 0.023(6) 0.016(7) 0.029(7) -0.018(6) -0.008(5) 0.003(5)
C73 0.023(4) 0.013(4) 0.022(4) -0.004(3) -0.009(3) -0.002(3)
C20 0.036(8) 0.027(8) 0.047(9) -0.007(7) -0.029(7) 0.001(6)
C70 0.031(7) 0.022(7) 0.023(6) -0.006(5) -0.005(5) -0.017(6)
C69 0.018(4) 0.013(4) 0.024(4) -0.009(3) -0.006(3) -0.003(3)
C94 0.070(12) 0.042(10) 0.036(9) -0.011(8) -0.017(8) -0.026(9)
C79 0.041(8) 0.032(9) 0.043(9) -0.019(7) -0.009(7) -0.008(7)
C77 0.037(8) 0.032(9) 0.055(10) -0.002(8) -0.024(7) -0.005(7)
C107 0.030(7) 0.026(8) 0.024(7) 0.004(6) -0.009(5) -0.013(6)
C6 0.034(7) 0.015(7) 0.041(8) -0.013(6) -0.015(6) -0.003(6)
C103 0.026(6) 0.006(6) 0.048(8) -0.009(6) -0.015(6) -0.002(5)
C23 0.017(6) 0.029(8) 0.031(7) -0.012(6) -0.008(5) 0.000(5)
C111 0.048(9) 0.017(7) 0.044(8) -0.011(6) -0.024(7) -0.006(6)
C18 0.031(7) 0.012(7) 0.025(7) -0.005(5) -0.008(5) 0.000(5)
C99 0.032(7) 0.024(8) 0.032(7) -0.008(6) -0.009(6) 0.002(6)
C37 0.041(8) 0.024(8) 0.039(8) -0.008(7) -0.013(7) 0.001(7)
C64 0.030(7) 0.029(8) 0.018(6) -0.014(6) -0.004(5) -0.012(6)
C105 0.031(7) 0.015(7) 0.045(8) -0.009(6) -0.014(6) -0.009(6)
C71 0.041(8) 0.023(8) 0.030(7) -0.010(6) -0.010(6) -0.005(6)
C34 0.035(7) 0.012(7) 0.030(7) -0.006(6) -0.001(6) -0.012(6)
C68 0.032(7) 0.019(7) 0.030(7) -0.012(6) -0.006(6) -0.011(6)
C31 0.016(4) 0.016(4) 0.018(4) -0.010(3) 0.001(3) -0.004(3)
C39 0.040(8) 0.029(8) 0.034(8) -0.013(7) -0.006(6) -0.015(7)
N1 0.032(6) 0.012(5) 0.018(5) 0.002(4) -0.014(4) -0.003(5)
C85 0.050(10) 0.061(12) 0.058(11) -0.030(9) -0.019(8) -0.024(9)
C38 0.042(9) 0.034(9) 0.048(9) -0.028(8) -0.005(7) 0.003(7)
C101 0.044(8) 0.020(7) 0.036(8) -0.015(6) -0.015(6) -0.006(6)
C35 0.033(7) 0.004(6) 0.034(7) -0.004(5) -0.005(6) -0.003(5)
C19 0.027(7) 0.044(9) 0.031(7) -0.018(7) -0.010(6) -0.014(6)
C46 0.038(8) 0.019(7) 0.036(7) -0.010(6) -0.014(6) -0.015(6)
C83 0.037(8) 0.023(8) 0.047(9) -0.011(7) -0.015(7) -0.008(6)
C104 0.035(8) 0.028(8) 0.040(8) -0.018(7) -0.019(6) -0.001(6)
C114 0.023(7) 0.041(9) 0.036(8) -0.018(7) -0.012(6) -0.001(6)
C88 0.033(7) 0.013(6) 0.011(6) -0.009(5) -0.007(5) 0.003(5)
C45 0.045(9) 0.017(8) 0.081(13) -0.015(8) -0.014(9) -0.013(7)
C66 0.038(7) 0.017(7) 0.023(6) -0.008(5) -0.004(5) -0.011(6)
C106 0.025(7) 0.020(7) 0.042(8) 0.004(6) -0.018(6) -0.005(6)
C21 0.043(8) 0.013(7) 0.040(8) -0.013(6) -0.016(6) -0.004(6)
C110 0.040(8) 0.022(7) 0.024(7) 0.000(6) -0.015(6) -0.014(6)
C32 0.039(8) 0.017(7) 0.048(9) -0.020(7) -0.019(7) 0.007(6)
C86 0.054(10) 0.032(9) 0.065(11) -0.015(8) -0.037(9) -0.011(8)
C67 0.030(7) 0.017(7) 0.037(7) -0.016(6) -0.013(6) -0.007(6)
C30 0.067(11) 0.020(8) 0.033(8) -0.004(6) -0.024(8) -0.004(7)
C56 0.032(7) 0.029(8) 0.041(8) -0.010(7) -0.014(6) -0.012(6)
C108 0.029(7) 0.010(6) 0.032(7) -0.010(6) -0.016(6) 0.007(5)
C24 0.053(9) 0.020(8) 0.036(8) -0.008(6) -0.023(7) -0.005(7)
C22 0.035(7) 0.018(7) 0.035(7) -0.014(6) -0.007(6) -0.011(6)
C113 0.043(9) 0.033(9) 0.043(9) 0.000(7) -0.023(7) -0.015(7)
C44 0.046(10) 0.019(9) 0.091(16) 0.010(9) -0.016(10) -0.010(8)
C81 0.039(8) 0.038(9) 0.055(10) -0.023(8) -0.016(7) -0.011(7)
C33 0.045(8) 0.028(8) 0.041(8) -0.014(7) -0.020(7) -0.010(7)
C42 0.044(10) 0.041(11) 0.072(13) 0.009(9) -0.037(9) -0.008(8)
C112 0.076(12) 0.033(9) 0.056(10) -0.013(8) -0.042(9) -0.017(9)
C28 0.079(14) 0.035(11) 0.062(12) -0.004(9) -0.040(11) 0.001(10)
C78 0.029(7) 0.052(11) 0.062(10) -0.032(9) -0.026(7) 0.001(7)
C25 0.078(12) 0.020(8) 0.033(8) -0.010(7) -0.022(8) -0.005(8)
C95 0.093(16) 0.076(15) 0.034(9) -0.026(10) 0.006(10) -0.061(13)
C29 0.092(17) 0.046(13) 0.078(16) 0.003(12) -0.037(14) 0.019(12)
C87 0.080(14) 0.054(13) 0.103(17) -0.015(12) -0.060(13) -0.032(11)
C27 0.089(15) 0.037(11) 0.051(11) -0.012(9) -0.024(10) -0.001(10)
C116 0.100(18) 0.060(15) 0.070(15) -0.004(12) -0.043(13) -0.020(13)
C26 0.095(15) 0.050(12) 0.038(10) -0.009(9) -0.031(10) -0.015(11)
C96 0.066(12) 0.063(13) 0.058(11) -0.046(11) 0.018(10) -0.041(11)
C43 0.037(9) 0.054(13) 0.083(15) 0.008(11) -0.030(10) -0.015(9)
C117 0.047(11) 0.072(15) 0.078(15) -0.010(12) -0.015(10) -0.014(10)
C115 0.092(18) 0.14(3) 0.069(15) -0.027(16) -0.018(13) -0.058(18)
C93 0.061(10) 0.028(8) 0.027(7) -0.006(6) -0.011(7) -0.028(7)
C118 0.065(13) 0.064(14) 0.084(15) -0.025(12) -0.017(11) -0.035(11)
C119 0.069(14) 0.080(17) 0.095(18) -0.036(15) -0.025(13) -0.020(13)
C120 0.085(17) 0.09(2) 0.093(19) -0.009(15) -0.039(15) -0.015(15)
C91 0.042(8) 0.035(9) 0.044(9) -0.026(7) 0.000(7) -0.016(7)
C92 0.039(8) 0.031(8) 0.027(7) -0.013(6) -0.003(6) -0.024(7)
C90 0.034(8) 0.051(11) 0.069(12) -0.035(10) -0.008(8) -0.009(8)

loop_
_atom_type_symbol
_atom_type_description
_atom_type_scat_dispersion_real
_atom_type_scat_dispersion_imag
_atom_type_scat_source
C C 0.0181 0.0091 'International Tables Vol C Tables 4.2.6.8 and 6.1.1.4'
H H 0.0000 0.0000 'International Tables Vol C Tables 4.2.6.8 and 6.1.1.4'
Ir Ir -4.7710 6.5667 'International Tables Vol C Tables 4.2.6.8 and 6.1.1.4'
N N 0.0311 0.0180 'International Tables Vol C Tables 4.2.6.8 and 6.1.1.4'
O O 0.0492 0.0322 'International Tables Vol C Tables 4.2.6.8 and 6.1.1.4'
P P 0.2955 0.4335 'International Tables Vol C Tables 4.2.6.8 and 6.1.1.4'

loop_
_geom_angle_atom_site_label_1
_geom_angle_atom_site_label_2
_geom_angle_atom_site_label_3
_geom_angle
C17 Ir1 P1 93.7(4)
C17 Ir1 O1 173.3(4)
C17 Ir1 O2 92.7(4)
C17 Ir1 C31 91.7(5)
C17 Ir1 N1 81.7(4)
O1 Ir1 P1 85.1(3)
O2 Ir1 P1 87.4(3)
O2 Ir1 O1 93.8(4)
C31 Ir1 P1 173.8(4)
C31 Ir1 O1 89.9(4)
C31 Ir1 O2 89.5(4)
C31 Ir1 N1 92.2(5)
N1 Ir1 P1 91.5(3)
N1 Ir1 O1 91.7(4)
N1 Ir1 O2 174.2(4)
C16 C17 Ir1 126.0(9)
C16 C17 C12 120.8(11)
C12 C17 Ir1 113.2(8)
C9 C10 C11 121.5(13)
C62 C61 C60 119.1(13)
C49 C50 C51 119.7(14)
C48 C47 C46 117.3(13)
C53 C52 P1 122.6(11)
C57 C52 C53 118.3(12)
C57 C52 P1 118.8(10)
C10 C11 C12 127.9(11)
C10 C11 N1 119.5(12)
N1 C11 C12 112.5(11)
O1 C1 C2 117.2(12)
O1 C1 C6 126.1(12)
C6 C1 C2 116.7(13)
C4 C3 C2 119.9(14)
C17 C16 C15 116.9(12)
C17 C16 C18 122.5(12)
C15 C16 C18 120.6(12)
C60 C59 C58 122.1(13)
C10 C9 C8 117.5(13)
C10 C9 C24 123.6(13)
C8 C9 C24 118.8(13)
C52 C53 C54 120.1(14)
C61 C62 C63 124.0(13)
C14 C15 C16 121.8(13)
C5 C4 C3 119.0(14)
C14 C13 C12 118.0(12)
C8 C7 C6 119.3(12)
N1 C7 C8 121.3(12)
N1 C7 C6 119.4(12)
C46 C51 C50 118.9(14)
C52 C57 C56 121.6(13)
C48 C49 C50 120.8(14)
C61 C60 C59 119.7(13)
C9 C8 C7 120.3(13)
C55 C54 C53 119.8(14)
C49 C48 C47 121.8(14)
C17 C12 C11 115.4(10)
C17 C12 C13 120.8(12)
C13 C12 C11 123.2(12)
C13 C14 C15 121.6(12)
C62 C63 C58 116.5(13)
C62 C63 C64 116.7(12)
C58 C63 C64 126.6(13)
C59 C58 C63 118.6(12)
O3 C58 C59 116.9(12)
O3 C58 C63 124.4(12)
C4 C5 C6 122.5(13)
C3 C2 C1 122.8(14)
C56 C55 C54 120.1(15)
C71 C72 C73 120.9(13)
O3 Ir2 P2 86.3(3)
O4 Ir2 P2 83.1(3)
O4 Ir2 O3 93.1(4)
C74 Ir2 P2 91.0(3)
C74 Ir2 O3 172.5(4)
C74 Ir2 O4 93.6(5)
C74 Ir2 N3 81.7(5)
C74 Ir2 C88 92.0(5)
N3 Ir2 P2 93.7(3)
N3 Ir2 O3 91.5(4)
N3 Ir2 O4 174.2(4)
C88 Ir2 P2 169.7(4)
C88 Ir2 O3 91.9(4)
C88 Ir2 O4 86.9(5)
C88 Ir2 N3 96.5(5)
C102 P2 Ir2 113.2(4)
C102 P2 C103 103.4(6)
C102 P2 C110 109.6(6)
C103 P2 Ir2 114.1(5)
C110 P2 Ir2 113.1(5)
C110 P2 C103 102.5(6)
C52 P1 Ir1 119.6(4)
C52 P1 C46 102.1(6)
C40 P1 Ir1 111.6(5)
C40 P1 C52 106.3(7)
C40 P1 C46 100.9(7)
C46 P1 Ir1 114.3(5)
C88 N4 C92 177.7(13)
C42 C41 C40 122.2(19)
C41 C40 P1 116.4(13)
C45 C40 P1 125.7(14)
C45 C40 C41 117.6(16)
C31 N2 C35 175.4(14)
C58 O3 Ir2 120.0(8)
C37 C36 C32 123.5(14)
C35 C36 C37 116.7(14)
C35 C36 C32 119.9(13)
C80 O4 Ir2 123.6(8)
C114 C109 C110 121.7(13)
C102 C97 C98 120.0(13)
C64 C65 C66 122.0(13)
C99 C100 C101 121.1(14)
C86 C84 C83 119.5(15)
C99 C98 C97 121.0(13)
C73 C74 Ir2 126.9(10)
C69 C74 Ir2 114.8(9)
C69 C74 C73 118.3(11)
C1 O1 Ir1 117.2(7)
C23 O2 Ir1 121.7(9)
C64 N3 Ir2 126.4(9)
C64 N3 C68 119.5(11)
C68 N3 Ir2 114.0(8)
C77 C76 C75 125.3(14)
C97 C102 P2 123.2(10)
C97 C102 C101 118.4(13)
C101 C102 P2 118.1(10)
C76 C75 C73 119.9(13)
C80 C75 C76 115.7(12)
C80 C75 C73 124.4(12)
C83 C82 C66 122.3(12)
C83 C82 C81 118.8(13)
C81 C82 C66 118.9(12)
O4 C80 C75 127.8(12)
O4 C80 C79 113.5(12)
C79 C80 C75 118.6(13)
C72 C73 C74 119.1(12)
C72 C73 C75 120.4(12)
C74 C73 C75 120.4(12)
C21 C20 C19 118.2(13)
C71 C70 C69 119.8(12)
C74 C69 C68 114.3(11)
C70 C69 C74 121.3(11)
C70 C69 C68 124.4(11)
C95 C94 C93 121.0(18)
C78 C79 C80 122.9(15)
C76 C77 C78 118.4(14)
C106 C107 C108 119.0(13)
C1 C6 C7 125.1(13)
C1 C6 C5 118.8(12)
C5 C6 C7 116.1(12)
C104 C103 P2 120.3(11)
C108 C103 P2 120.4(10)
C108 C103 C104 119.1(13)
O2 C23 C18 127.7(13)
O2 C23 C22 116.3(12)
C22 C23 C18 115.9(12)
C110 C111 C112 119.9(15)
C23 C18 C16 121.9(12)
C19 C18 C16 119.7(12)
C19 C18 C23 118.4(12)
C100 C99 C98 119.5(13)
C38 C37 C36 121.4(15)
C65 C64 C63 120.8(13)
N3 C64 C63 120.1(11)
N3 C64 C65 119.0(12)
C106 C105 C104 120.9(13)
C70 C71 C72 120.5(14)
C39 C34 C33 122.9(13)
C35 C34 C39 115.7(13)
C35 C34 C33 121.3(12)
N3 C68 C69 114.0(11)
N3 C68 C67 120.3(12)
C67 C68 C69 125.6(12)
N2 C31 Ir1 171.8(12)
C38 C39 C34 121.5(14)
C11 N1 Ir1 114.1(8)
C7 N1 Ir1 126.7(9)
C7 N1 C11 119.1(11)
C86 C85 C81 120.5(16)
C37 C38 C39 120.9(14)
C100 C101 C102 119.8(13)
C36 C35 N2 118.1(13)
C36 C35 C34 123.8(13)
C34 C35 N2 118.0(13)
C20 C19 C18 123.2(13)
C47 C46 P1 119.1(11)
C51 C46 C47 121.4(12)
C51 C46 P1 119.4(11)
C82 C83 C84 120.3(14)
C105 C104 C103 118.7(14)
C109 C114 C113 118.9(14)
N4 C88 Ir2 171.0(12)
C44 C45 C40 120.2(19)
C65 C66 C82 118.1(12)
C67 C66 C65 117.8(12)
C67 C66 C82 124.0(12)
C105 C106 C107 121.4(13)
C22 C21 C20 119.8(13)
C109 C110 P2 115.1(10)
C111 C110 P2 126.6(12)
C111 C110 C109 118.1(13)
C84 C86 C87 117.3(17)
C85 C86 C84 121.1(14)
C85 C86 C87 121.6(17)
C66 C67 C68 120.1(12)
C24 C30 C27 118.8(15)
C55 C56 C57 120.0(14)
C103 C108 C107 120.9(12)
C30 C24 C9 119.5(13)
C25 C24 C9 121.7(13)
C25 C24 C30 118.8(14)
C21 C22 C23 124.0(12)
C112 C113 C114 120.0(14)
C45 C44 C43 121.1(19)
C82 C81 C85 119.6(15)
C41 C42 C43 118(2)
C113 C112 C111 121.2(15)
C27 C28 C29 121(2)
C26 C28 C29 120.7(19)
C26 C28 C27 117.8(18)
C79 C78 C77 118.9(15)
C26 C25 C24 121.2(15)
C94 C95 C96 121.1(16)
C28 C27 C30 121.6(18)
C117 C116 C115 112(2)
C25 C26 C28 121.5(16)
C95 C96 C91 120.1(18)
C42 C43 C44 120.6(18)
C116 C117 C118 116(2)
C94 C93 C89 123.4(16)
C92 C93 C89 120.2(13)
C92 C93 C94 116.4(16)
C117 C118 C119 115(2)
C120 C119 C118 113(2)
C96 C91 C92 118.2(17)
C96 C91 C90 121.0(16)
C92 C91 C90 120.8(14)
C93 C92 N4 119.2(13)
C93 C92 C91 123.1(13)
C91 C92 N4 117.7(14)

loop_
_geom_bond_atom_site_label_1
_geom_bond_atom_site_label_2
_geom_bond_distance
Ir1 C17 1.968(12)
Ir1 P1 2.383(4)
Ir1 O1 2.127(9)
Ir1 O2 2.032(8)
Ir1 C31 1.978(11)
Ir1 N1 2.002(10)
C17 C16 1.379(18)
C17 C12 1.421(18)
C10 C11 1.38(2)
C10 C9 1.38(2)
C61 C62 1.38(2)
C61 C60 1.39(2)
C50 C51 1.42(2)
C50 C49 1.38(2)
C47 C48 1.40(2)
C47 C46 1.43(2)
C52 C53 1.389(19)
C52 C57 1.387(19)
C52 P1 1.828(13)
C11 C12 1.450(18)
C11 N1 1.399(17)
C1 C2 1.424(19)
C1 O1 1.323(16)
C1 C6 1.41(2)
C3 C4 1.38(2)
C3 C2 1.38(2)
C16 C15 1.441(19)
C16 C18 1.515(19)
C59 C60 1.40(2)
C59 C58 1.42(2)
C9 C8 1.39(2)
C9 C24 1.49(2)
C53 C54 1.41(2)
C62 C63 1.43(2)
C15 C14 1.38(2)
C4 C5 1.376(19)
C13 C12 1.422(18)
C13 C14 1.37(2)
C7 C8 1.40(2)
C7 C6 1.514(18)
C7 N1 1.337(17)
C51 C46 1.39(2)
C57 C56 1.39(2)
C49 C48 1.37(2)
C54 C55 1.39(2)
C63 C58 1.43(2)
C63 C64 1.45(2)
C58 O3 1.329(16)
C5 C6 1.42(2)
C55 C56 1.37(2)
C72 C73 1.41(2)
C72 C71 1.39(2)
Ir2 P2 2.367(3)
Ir2 O3 2.114(9)
Ir2 O4 2.025(8)
Ir2 C74 1.960(12)
Ir2 N3 2.006(10)
Ir2 C88 1.964(11)
P2 C102 1.823(14)
P2 C103 1.829(13)
P2 C110 1.824(14)
P1 C40 1.827(16)
P1 C46 1.842(13)
N4 C88 1.125(16)
N4 C92 1.423(18)
C41 C40 1.41(2)
C41 C42 1.37(2)
C40 C45 1.39(2)
N2 C31 1.107(16)
N2 C35 1.426(17)
C36 C37 1.40(2)
C36 C35 1.40(2)
C36 C32 1.50(2)
O4 C80 1.317(16)
C109 C114 1.36(2)
C109 C110 1.40(2)
C97 C98 1.39(2)
C97 C102 1.379(19)
C65 C64 1.389(19)
C65 C66 1.406(19)
C89 C93 1.51(2)
C100 C99 1.36(2)
C100 C101 1.38(2)
C84 C83 1.42(2)
C84 C86 1.39(2)
C98 C99 1.38(2)
C74 C73 1.427(17)
C74 C69 1.414(18)
O2 C23 1.319(16)
N3 C64 1.358(17)
N3 C68 1.395(17)
C76 C75 1.43(2)
C76 C77 1.36(2)
C102 C101 1.42(2)
C75 C80 1.42(2)
C75 C73 1.509(18)
C82 C83 1.38(2)
C82 C66 1.499(19)
C82 C81 1.41(2)
C80 C79 1.42(2)
C20 C19 1.40(2)
C20 C21 1.39(2)
C70 C69 1.399(19)
C70 C71 1.39(2)
C69 C68 1.444(18)
C94 C95 1.36(3)
C94 C93 1.40(2)
C79 C78 1.39(2)
C77 C78 1.40(2)
C107 C106 1.38(2)
C107 C108 1.39(2)
C103 C104 1.418(19)
C103 C108 1.39(2)
C23 C18 1.43(2)
C23 C22 1.43(2)
C111 C110 1.38(2)
C111 C112 1.40(2)
C18 C19 1.414(19)
C37 C38 1.36(2)
C105 C104 1.40(2)
C105 C106 1.36(2)
C34 C39 1.41(2)
C34 C35 1.40(2)
C34 C33 1.49(2)
C68 C67 1.399(18)
C39 C38 1.38(2)
C85 C86 1.34(3)
C85 C81 1.42(2)
C114 C113 1.41(2)
C45 C44 1.36(3)
C66 C67 1.37(2)
C21 C22 1.38(2)
C86 C87 1.55(2)
C30 C24 1.40(2)
C30 C27 1.42(2)
C24 C25 1.39(2)
C113 C112 1.34(2)
C44 C43 1.38(3)
C42 C43 1.37(3)
C28 C29 1.53(3)
C28 C27 1.39(3)
C28 C26 1.38(3)
C25 C26 1.37(3)
C95 C96 1.36(3)
C116 C117 1.48(3)
C116 C115 1.55(3)
C96 C91 1.38(2)
C117 C118 1.51(3)
C93 C92 1.38(2)
C118 C119 1.54(3)
C119 C120 1.53(4)
C91 C92 1.39(2)
C91 C90 1.51(2)
